data_7053082
loop_
_publ_author_name
'Mikata, Yuji'
'Nakagaki, Fumie'
'Nakanishi, Kaori'

_publ_section_title
;
 Thioether-tethered bisquinoline derivatives as fluorescent probes for
 mercury(ii) and iron(iii) ions
;
_journal_issue 8
_journal_name_full 'New Journal of Chemistry'
_journal_page_first 2236
_journal_paper_doi 10.1039/c3nj00233k
_journal_volume 37
_journal_year 2013
_chemical_formula_moiety 'C22 H20 Cl2 Hg N2 O8 S2 '
_chemical_formula_sum 'C22 H20 Cl2 Hg N2 O8 S2'
_chemical_formula_weight 776.02
_space_group_IT_number 2
_symmetry_cell_setting triclinic
_symmetry_Int_Tables_number 2
_symmetry_space_group_name_Hall '-P 1'
_symmetry_space_group_name_H-M 'P -1'
_cell_angle_alpha 101.0406(15)
_cell_angle_beta 113.0721(8)
_cell_angle_gamma 111.1031(3)
_cell_formula_units_Z 4
_cell_length_a 14.2333(7)
_cell_length_b 14.4741(7)
_cell_length_c 15.0775(9)
_cell_measurement_reflns_used 5717
_cell_measurement_temperature 123.1
_cell_measurement_theta_max 27.5
_cell_measurement_theta_min 3.0
_cell_volume 2457.8(2)
_computing_cell_refinement CrystalClear
_computing_data_collection CrystalClear
_computing_data_reduction CrystalStructure
_computing_publication_material 'CrystalStructure 3.8'
_computing_structure_refinement SHELXL
_computing_structure_solution SHELXS97
_diffrn_ambient_temperature 123
_diffrn_detector_area_resol_mean 7.31
_diffrn_measured_fraction_theta_full 0.980
_diffrn_measured_fraction_theta_max 0.980
_diffrn_measurement_device_type 'Rigaku Mercury'
_diffrn_measurement_method \w
_diffrn_radiation_type 'Mo K\a'
_diffrn_radiation_wavelength 0.71070
_diffrn_reflns_av_R_equivalents 0.028
_diffrn_reflns_limit_h_max 17
_diffrn_reflns_limit_h_min -18
_diffrn_reflns_limit_k_max 18
_diffrn_reflns_limit_k_min -18
_diffrn_reflns_limit_l_max 19
_diffrn_reflns_limit_l_min -19
_diffrn_reflns_number 24541
_diffrn_reflns_theta_full 27.48
_diffrn_reflns_theta_max 27.48
_exptl_absorpt_coefficient_mu 6.719
_exptl_absorpt_correction_T_max 0.511
_exptl_absorpt_correction_T_min 0.405
_exptl_absorpt_correction_type multi-scan
_exptl_absorpt_process_details 'Jacobson, R. (1998) Private communication'
_exptl_crystal_colour colorless
_exptl_crystal_density_diffrn 2.097
_exptl_crystal_density_method 'not measured'
_exptl_crystal_description unknown
_exptl_crystal_F_000 1504.00
_exptl_crystal_size_max 0.10
_exptl_crystal_size_mid 0.10
_exptl_crystal_size_min 0.10
_refine_diff_density_max 1.94
_refine_diff_density_min -1.67
_refine_ls_extinction_method none
_refine_ls_goodness_of_fit_ref 1.097
_refine_ls_hydrogen_treatment constr
_refine_ls_number_parameters 668
_refine_ls_number_reflns 11047
_refine_ls_R_factor_gt 0.0364
_refine_ls_shift/su_max 0.0010
_refine_ls_structure_factor_coef Fsqd
_refine_ls_weighting_details 'w = 1/[\s^2^(Fo^2^)+(0.0203P)^2^+15.9497P] where P=(Fo^2^+2Fc^2^)/3'
_refine_ls_weighting_scheme calc
_refine_ls_wR_factor_ref 0.0856
_reflns_number_gt 9761
_reflns_number_total 11047
_reflns_threshold_expression F^2^>2.0\s(F^2^)
_cod_data_source_file c3nj00233k.txt
_cod_data_source_block '__BQET-Hg(ClO4)2-CH3CN-090'
_cod_original_formula_sum 'C22 H20 Cl2 Hg N2 O8 S2 '
_cod_database_code 7053082

loop_
_symmetry_equiv_pos_site_id
_symmetry_equiv_pos_as_xyz
1 +X,+Y,+Z
2 -X,-Y,-Z

loop_
_atom_site_label
_atom_site_type_symbol
_atom_site_fract_x
_atom_site_fract_y
_atom_site_fract_z
_atom_site_U_iso_or_equiv
_atom_site_adp_type
_atom_site_occupancy
_atom_site_symmetry_multiplicity
_atom_site_calc_flag
_atom_site_refinement_flags
Hg(1) Hg -0.23499(2) 0.899770(16) 0.129358(16) 0.02265(5) Uani 1.00 1 d .
Hg(2) Hg 0.229348(18) 0.653445(16) 0.354985(17) 0.02411(5) Uani 1.00 1 d .
Cl(1) Cl 0.07403(12) 1.17089(10) 0.24746(10) 0.0223(2) Uani 1.00 1 d .
Cl(2) Cl 0.04656(12) 0.79118(11) 0.17702(10) 0.0258(2) Uani 1.00 1 d .
Cl(3) Cl 0.40124(11) 0.64148(10) 0.12156(11) 0.0233(2) Uani 1.00 1 d .
Cl(4) Cl 0.55923(11) 0.41616(10) 0.33952(10) 0.0207(2) Uani 1.00 1 d .
S(1) S -0.14413(12) 0.89479(10) 0.01540(11) 0.0216(2) Uani 1.00 1 d .
S(2) S -0.38532(12) 0.69225(11) 0.01303(11) 0.0221(2) Uani 1.00 1 d .
S(3) S 0.10424(13) 0.54373(11) 0.15947(11) 0.0254(2) Uani 1.00 1 d .
S(4) S 0.30602(12) 0.51389(11) 0.37400(11) 0.0233(2) Uani 1.00 1 d .
O(1) O -0.0061(4) 1.0811(4) 0.2523(4) 0.0557(15) Uani 1.00 1 d .
O(2) O 0.0095(6) 1.2122(4) 0.1852(4) 0.082(2) Uani 1.00 1 d .
O(3) O 0.1580(3) 1.2526(3) 0.3499(3) 0.0391(11) Uani 1.00 1 d .
O(4) O 0.1312(5) 1.1366(5) 0.2023(5) 0.072(2) Uani 1.00 1 d .
O(5) O 0.1220(4) 0.7754(3) 0.2622(3) 0.0407(11) Uani 1.00 1 d .
O(6) O 0.0177(6) 0.7188(4) 0.0798(4) 0.0689(19) Uani 1.00 1 d .
O(7) O -0.0569(4) 0.7711(4) 0.1817(4) 0.0549(15) Uani 1.00 1 d .
O(8) O 0.1047(4) 0.8983(3) 0.1854(4) 0.0446(12) Uani 1.00 1 d .
O(9) O 0.3152(5) 0.5841(5) 0.0147(4) 0.077(2) Uani 1.00 1 d .
O(10) O 0.4893(3) 0.7406(3) 0.1351(3) 0.0333(10) Uani 1.00 1 d .
O(11) O 0.3480(5) 0.6649(4) 0.1798(5) 0.0642(18) Uani 1.00 1 d .
O(12) O 0.4515(4) 0.5792(3) 0.1609(4) 0.0516(14) Uani 1.00 1 d .
O(13) O 0.6376(3) 0.5286(3) 0.4042(3) 0.0304(9) Uani 1.00 1 d .
O(14) O 0.5487(3) 0.3953(3) 0.2374(3) 0.0290(9) Uani 1.00 1 d .
O(15) O 0.4467(3) 0.3880(3) 0.3294(3) 0.0299(9) Uani 1.00 1 d .
O(16) O 0.6056(4) 0.3543(3) 0.3870(3) 0.0340(10) Uani 1.00 1 d .
N(1) N -0.2721(3) 1.0167(3) 0.0638(3) 0.0179(8) Uani 1.00 1 d .
N(2) N -0.2327(3) 0.8448(3) 0.2532(3) 0.0194(8) Uani 1.00 1 d .
N(3) N 0.0552(3) 0.5918(3) 0.3436(3) 0.0207(9) Uani 1.00 1 d .
N(4) N 0.4106(3) 0.7660(3) 0.4697(3) 0.0190(8) Uani 1.00 1 d .
C(1) C -0.2267(4) 1.0484(4) 0.0064(4) 0.0202(10) Uani 1.00 1 d .
C(2) C -0.2341(5) 1.1316(4) -0.0262(4) 0.0254(11) Uani 1.00 1 d .
C(3) C -0.2885(4) 1.1820(4) 0.0015(4) 0.0258(11) Uani 1.00 1 d .
C(4) C -0.3956(4) 1.1990(4) 0.0949(4) 0.0256(11) Uani 1.00 1 d .
C(5) C -0.4414(4) 1.1656(4) 0.1540(4) 0.0277(12) Uani 1.00 1 d .
C(6) C -0.4362(4) 1.0782(4) 0.1808(4) 0.0248(11) Uani 1.00 1 d .
C(7) C -0.3817(4) 1.0288(4) 0.1502(4) 0.0219(10) Uani 1.00 1 d .
C(8) C -0.3299(4) 1.0642(4) 0.0919(4) 0.0198(10) Uani 1.00 1 d .
C(9) C -0.3388(4) 1.1500(4) 0.0626(4) 0.0222(11) Uani 1.00 1 d .
C(10) C -0.1605(5) 0.9998(4) -0.0252(4) 0.0246(11) Uani 1.00 1 d .
C(11) C -0.2756(4) 0.7748(4) -0.0917(4) 0.0251(11) Uani 1.00 1 d .
C(12) C -0.3056(4) 0.6816(4) -0.0540(4) 0.0230(11) Uani 1.00 1 d .
C(13) C -0.3217(4) 0.6599(4) 0.1251(4) 0.0239(11) Uani 1.00 1 d .
C(14) C -0.2771(4) 0.7395(4) 0.2320(4) 0.0208(10) Uani 1.00 1 d .
C(15) C -0.2792(5) 0.7001(4) 0.3098(4) 0.0264(12) Uani 1.00 1 d .
C(16) C -0.2331(5) 0.7692(4) 0.4085(4) 0.0287(12) Uani 1.00 1 d .
C(17) C -0.1349(5) 0.9569(5) 0.5353(4) 0.0298(12) Uani 1.00 1 d .
C(18) C -0.0885(5) 1.0642(5) 0.5545(4) 0.0277(12) Uani 1.00 1 d .
C(19) C -0.0926(5) 1.1002(4) 0.4730(4) 0.0267(12) Uani 1.00 1 d .
C(20) C -0.1424(4) 1.0271(4) 0.3734(4) 0.0215(10) Uani 1.00 1 d .
C(21) C -0.1872(4) 0.9172(4) 0.3528(4) 0.0213(10) Uani 1.00 1 d .
C(22) C -0.1853(4) 0.8810(4) 0.4337(4) 0.0240(11) Uani 1.00 1 d .
C(23) C -0.0390(4) 0.5362(4) 0.2516(4) 0.0202(10) Uani 1.00 1 d .
C(24) C -0.1520(4) 0.4976(4) 0.2394(4) 0.0252(11) Uani 1.00 1 d .
C(25) C -0.1634(4) 0.5197(4) 0.3246(4) 0.0264(12) Uani 1.00 1 d .
C(26) C -0.0693(5) 0.6079(4) 0.5180(4) 0.0262(11) Uani 1.00 1 d .
C(27) C 0.0311(5) 0.6658(4) 0.6133(4) 0.0282(12) Uani 1.00 1 d .
C(28) C 0.1407(5) 0.6955(4) 0.6205(4) 0.0267(11) Uani 1.00 1 d .
C(29) C 0.1487(5) 0.6702(4) 0.5327(4) 0.0243(11) Uani 1.00 1 d .
C(30) C 0.0472(4) 0.6138(4) 0.4333(4) 0.0201(10) Uani 1.00 1 d .
C(31) C -0.0634(4) 0.5803(4) 0.4256(4) 0.0217(10) Uani 1.00 1 d .
C(32) C -0.0340(5) 0.5133(4) 0.1518(4) 0.0286(12) Uani 1.00 1 d .
C(33) C 0.1144(5) 0.4240(4) 0.1742(4) 0.0267(12) Uani 1.00 1 d .
C(34) C 0.2387(5) 0.4458(4) 0.2326(4) 0.0262(12) Uani 1.00 1 d .
C(35) C 0.4501(5) 0.6186(4) 0.4123(4) 0.0277(12) Uani 1.00 1 d .
C(36) C 0.4856(4) 0.7286(4) 0.4830(4) 0.0221(11) Uani 1.00 1 d .
C(37) C 0.6031(5) 0.7929(4) 0.5634(4) 0.0285(12) Uani 1.00 1 d .
C(38) C 0.6412(5) 0.8940(4) 0.6272(4) 0.0282(12) Uani 1.00 1 d .
C(39) C 0.5954(5) 1.0382(4) 0.6803(4) 0.0292(12) Uani 1.00 1 d .
C(40) C 0.5149(5) 1.0726(4) 0.6658(4) 0.0290(12) Uani 1.00 1 d .
C(41) C 0.3985(5) 1.0051(4) 0.5854(4) 0.0260(11) Uani 1.00 1 d .
C(42) C 0.3642(4) 0.9049(4) 0.5206(4) 0.0230(11) Uani 1.00 1 d .
C(43) C 0.4443(4) 0.8670(4) 0.5344(4) 0.0205(10) Uani 1.00 1 d .
C(44) C 0.5627(4) 0.9343(4) 0.6154(4) 0.0224(11) Uani 1.00 1 d .
H(1) H -0.2010 1.1525 -0.0676 0.031 Uiso 1.00 1 c R
H(2) H -0.2929 1.2386 -0.0200 0.031 Uiso 1.00 1 c R
H(3) H -0.4020 1.2560 0.0752 0.031 Uiso 1.00 1 c R
H(4) H -0.4770 1.2010 0.1774 0.033 Uiso 1.00 1 c R
H(5) H -0.4707 1.0538 0.2202 0.030 Uiso 1.00 1 c R
H(6) H -0.3788 0.9702 0.1685 0.026 Uiso 1.00 1 c R
H(7) H -0.0814 1.0590 0.0017 0.030 Uiso 1.00 1 c R
H(8) H -0.1995 0.9714 -0.1025 0.030 Uiso 1.00 1 c R
H(9) H -0.3414 0.7905 -0.1166 0.030 Uiso 1.00 1 c R
H(10) H -0.2629 0.7536 -0.1507 0.030 Uiso 1.00 1 c R
H(11) H -0.2329 0.6835 -0.0060 0.028 Uiso 1.00 1 c R
H(12) H -0.3533 0.6121 -0.1148 0.028 Uiso 1.00 1 c R
H(13) H -0.3811 0.5899 0.1144 0.029 Uiso 1.00 1 c R
H(14) H -0.2561 0.6502 0.1257 0.029 Uiso 1.00 1 c R
H(15) H -0.3130 0.6250 0.2932 0.032 Uiso 1.00 1 c R
H(16) H -0.2329 0.7422 0.4612 0.034 Uiso 1.00 1 c R
H(17) H -0.1333 0.9335 0.5903 0.036 Uiso 1.00 1 c R
H(18) H -0.0532 1.1150 0.6233 0.033 Uiso 1.00 1 c R
H(19) H -0.0610 1.1749 0.4870 0.032 Uiso 1.00 1 c R
H(20) H -0.1463 1.0514 0.3185 0.026 Uiso 1.00 1 c R
H(21) H -0.2192 0.4565 0.1717 0.030 Uiso 1.00 1 c R
H(22) H -0.2389 0.4945 0.3167 0.032 Uiso 1.00 1 c R
H(23) H -0.1428 0.5861 0.5139 0.031 Uiso 1.00 1 c R
H(24) H 0.0270 0.6861 0.6749 0.034 Uiso 1.00 1 c R
H(25) H 0.2095 0.7335 0.6872 0.032 Uiso 1.00 1 c R
H(26) H 0.2230 0.6907 0.5386 0.029 Uiso 1.00 1 c R
H(27) H -0.0654 0.5536 0.1139 0.034 Uiso 1.00 1 c R
H(28) H -0.0878 0.4360 0.1079 0.034 Uiso 1.00 1 c R
H(29) H 0.0743 0.3976 0.2121 0.032 Uiso 1.00 1 c R
H(30) H 0.0736 0.3668 0.1040 0.032 Uiso 1.00 1 c R
H(31) H 0.2847 0.4909 0.2075 0.031 Uiso 1.00 1 c R
H(32) H 0.2403 0.3770 0.2175 0.031 Uiso 1.00 1 c R
H(33) H 0.5085 0.5970 0.4481 0.033 Uiso 1.00 1 c R
H(34) H 0.4518 0.6233 0.3482 0.033 Uiso 1.00 1 c R
H(35) H 0.6560 0.7652 0.5728 0.034 Uiso 1.00 1 c R
H(36) H 0.7209 0.9374 0.6799 0.034 Uiso 1.00 1 c R
H(37) H 0.6741 1.0844 0.7343 0.035 Uiso 1.00 1 c R
H(38) H 0.5375 1.1421 0.7102 0.035 Uiso 1.00 1 c R
H(39) H 0.3428 1.0295 0.5759 0.031 Uiso 1.00 1 c R
H(40) H 0.2854 0.8608 0.4659 0.028 Uiso 1.00 1 c R

loop_
_atom_site_aniso_label
_atom_site_aniso_U_11
_atom_site_aniso_U_22
_atom_site_aniso_U_33
_atom_site_aniso_U_12
_atom_site_aniso_U_13
_atom_site_aniso_U_23
Hg(1) 0.03150(12) 0.01925(10) 0.02115(11) 0.01386(9) 0.01502(9) 0.00825(8)
Hg(2) 0.01603(10) 0.02087(10) 0.02697(12) 0.00783(8) 0.00807(9) 0.00123(8)
Cl(1) 0.0228(6) 0.0210(5) 0.0200(6) 0.0093(5) 0.0098(5) 0.0062(4)
Cl(2) 0.0246(6) 0.0250(6) 0.0198(6) 0.0071(5) 0.0096(5) 0.0062(5)
Cl(3) 0.0202(6) 0.0223(5) 0.0268(6) 0.0107(5) 0.0109(5) 0.0098(5)
Cl(4) 0.0172(6) 0.0226(5) 0.0220(6) 0.0096(4) 0.0099(5) 0.0083(4)
S(1) 0.0180(6) 0.0216(6) 0.0232(6) 0.0098(5) 0.0099(5) 0.0051(5)
S(2) 0.0188(6) 0.0229(6) 0.0238(6) 0.0107(5) 0.0107(5) 0.0062(5)
S(3) 0.0253(7) 0.0266(6) 0.0235(6) 0.0116(5) 0.0132(6) 0.0084(5)
S(4) 0.0257(7) 0.0227(6) 0.0243(6) 0.0128(5) 0.0146(6) 0.0080(5)
O(1) 0.037(2) 0.053(3) 0.040(2) -0.008(2) 0.016(2) 0.015(2)
O(2) 0.096(5) 0.039(2) 0.049(3) 0.036(3) -0.019(3) 0.011(2)
O(3) 0.029(2) 0.034(2) 0.027(2) 0.0070(19) 0.0050(19) -0.0043(19)
O(4) 0.057(3) 0.078(4) 0.073(4) 0.022(3) 0.048(3) -0.004(3)
O(5) 0.046(2) 0.042(2) 0.035(2) 0.030(2) 0.012(2) 0.020(2)
O(6) 0.116(5) 0.049(3) 0.030(2) 0.028(3) 0.042(3) 0.006(2)
O(7) 0.020(2) 0.086(4) 0.046(3) 0.013(2) 0.018(2) 0.024(2)
O(8) 0.030(2) 0.033(2) 0.048(2) 0.005(2) 0.006(2) 0.020(2)
O(9) 0.063(4) 0.063(3) 0.032(3) -0.000(3) -0.009(2) 0.013(2)
O(10) 0.032(2) 0.028(2) 0.054(2) 0.0154(19) 0.030(2) 0.025(2)
O(11) 0.081(4) 0.034(2) 0.110(5) 0.023(2) 0.082(4) 0.023(3)
O(12) 0.033(2) 0.036(2) 0.088(4) 0.021(2) 0.022(2) 0.039(2)
O(13) 0.027(2) 0.0235(19) 0.030(2) 0.0065(17) 0.0127(19) 0.0047(17)
O(14) 0.026(2) 0.040(2) 0.0190(19) 0.0157(19) 0.0117(17) 0.0089(17)
O(15) 0.0176(19) 0.033(2) 0.037(2) 0.0105(17) 0.0155(18) 0.0080(18)
O(16) 0.042(2) 0.037(2) 0.041(2) 0.031(2) 0.023(2) 0.023(2)
N(1) 0.018(2) 0.0183(19) 0.019(2) 0.0109(17) 0.0076(18) 0.0107(17)
N(2) 0.023(2) 0.022(2) 0.021(2) 0.0136(18) 0.0133(19) 0.0121(18)
N(3) 0.016(2) 0.020(2) 0.027(2) 0.0091(18) 0.0124(19) 0.0081(18)
N(4) 0.013(2) 0.020(2) 0.017(2) 0.0059(17) 0.0057(17) 0.0040(17)
C(1) 0.019(2) 0.019(2) 0.019(2) 0.008(2) 0.009(2) 0.006(2)
C(2) 0.025(2) 0.027(2) 0.026(2) 0.012(2) 0.013(2) 0.014(2)
C(3) 0.021(2) 0.021(2) 0.029(3) 0.008(2) 0.009(2) 0.012(2)
C(4) 0.018(2) 0.022(2) 0.028(2) 0.013(2) 0.004(2) 0.003(2)
C(5) 0.019(2) 0.030(2) 0.026(2) 0.013(2) 0.007(2) 0.001(2)
C(6) 0.020(2) 0.027(2) 0.022(2) 0.011(2) 0.009(2) 0.004(2)
C(7) 0.022(2) 0.022(2) 0.021(2) 0.010(2) 0.010(2) 0.009(2)
C(8) 0.013(2) 0.018(2) 0.020(2) 0.0050(19) 0.006(2) 0.002(2)
C(9) 0.019(2) 0.022(2) 0.023(2) 0.011(2) 0.008(2) 0.007(2)
C(10) 0.027(2) 0.022(2) 0.026(2) 0.011(2) 0.017(2) 0.008(2)
C(11) 0.021(2) 0.022(2) 0.024(2) 0.008(2) 0.010(2) -0.001(2)
C(12) 0.019(2) 0.024(2) 0.023(2) 0.012(2) 0.009(2) 0.004(2)
C(13) 0.023(2) 0.020(2) 0.029(2) 0.010(2) 0.013(2) 0.010(2)
C(14) 0.019(2) 0.020(2) 0.028(2) 0.012(2) 0.013(2) 0.011(2)
C(15) 0.024(2) 0.025(2) 0.038(3) 0.015(2) 0.017(2) 0.019(2)
C(16) 0.030(3) 0.034(3) 0.033(3) 0.020(2) 0.019(2) 0.020(2)
C(17) 0.031(3) 0.043(3) 0.024(2) 0.025(2) 0.014(2) 0.014(2)
C(18) 0.026(3) 0.039(3) 0.018(2) 0.020(2) 0.010(2) 0.006(2)
C(19) 0.024(2) 0.028(2) 0.026(2) 0.013(2) 0.012(2) 0.006(2)
C(20) 0.025(2) 0.026(2) 0.023(2) 0.016(2) 0.016(2) 0.012(2)
C(21) 0.021(2) 0.027(2) 0.018(2) 0.014(2) 0.009(2) 0.009(2)
C(22) 0.021(2) 0.031(2) 0.027(2) 0.016(2) 0.014(2) 0.013(2)
C(23) 0.016(2) 0.017(2) 0.021(2) 0.007(2) 0.005(2) 0.004(2)
C(24) 0.013(2) 0.024(2) 0.027(2) 0.005(2) 0.005(2) 0.007(2)
C(25) 0.017(2) 0.026(2) 0.036(3) 0.010(2) 0.012(2) 0.014(2)
C(26) 0.026(3) 0.030(2) 0.032(3) 0.015(2) 0.020(2) 0.014(2)
C(27) 0.035(3) 0.027(2) 0.028(3) 0.018(2) 0.018(2) 0.013(2)
C(28) 0.027(3) 0.030(2) 0.024(2) 0.016(2) 0.010(2) 0.011(2)
C(29) 0.021(2) 0.024(2) 0.027(2) 0.010(2) 0.012(2) 0.010(2)
C(30) 0.021(2) 0.016(2) 0.026(2) 0.011(2) 0.012(2) 0.010(2)
C(31) 0.018(2) 0.023(2) 0.027(2) 0.010(2) 0.014(2) 0.010(2)
C(32) 0.023(2) 0.030(2) 0.022(2) 0.008(2) 0.007(2) 0.007(2)
C(33) 0.030(3) 0.023(2) 0.019(2) 0.010(2) 0.010(2) 0.004(2)
C(34) 0.037(3) 0.024(2) 0.025(2) 0.017(2) 0.020(2) 0.007(2)
C(35) 0.023(2) 0.033(3) 0.031(3) 0.018(2) 0.015(2) 0.008(2)
C(36) 0.021(2) 0.027(2) 0.023(2) 0.013(2) 0.014(2) 0.012(2)
C(37) 0.022(2) 0.037(3) 0.032(3) 0.016(2) 0.016(2) 0.015(2)
C(38) 0.017(2) 0.035(3) 0.025(2) 0.009(2) 0.009(2) 0.009(2)
C(39) 0.024(2) 0.027(2) 0.020(2) 0.003(2) 0.009(2) 0.001(2)
C(40) 0.034(3) 0.023(2) 0.024(2) 0.009(2) 0.017(2) 0.004(2)
C(41) 0.027(3) 0.024(2) 0.025(2) 0.010(2) 0.014(2) 0.008(2)
C(42) 0.020(2) 0.023(2) 0.021(2) 0.009(2) 0.009(2) 0.005(2)
C(43) 0.019(2) 0.022(2) 0.017(2) 0.005(2) 0.010(2) 0.006(2)
C(44) 0.019(2) 0.022(2) 0.018(2) 0.004(2) 0.008(2) 0.005(2)

loop_
_atom_type_symbol
_atom_type_description
_atom_type_scat_dispersion_real
_atom_type_scat_dispersion_imag
_atom_type_scat_source
C C 0.003 0.002
;
International Tables for Crystallography
(1992, Vol. C, Tables 4.2.6.8 and 6.1.1.4)
;
H H 0.000 0.000
;
International Tables for Crystallography
(1992, Vol. C, Table 6.1.1.4)
;
Cl Cl 0.148 0.159
;
International Tables for Crystallography
(1992, Vol. C, Tables 4.2.6.8 and 6.1.1.4)
;
Hg Hg -2.389 9.227
;
International Tables for Crystallography
(1992, Vol. C, Tables 4.2.6.8 and 6.1.1.4)
;
N N 0.006 0.003
;
International Tables for Crystallography
(1992, Vol. C, Tables 4.2.6.8 and 6.1.1.4)
;
O O 0.011 0.006
;
International Tables for Crystallography
(1992, Vol. C, Tables 4.2.6.8 and 6.1.1.4)
;
S S 0.125 0.123
;
International Tables for Crystallography
(1992, Vol. C, Tables 4.2.6.8 and 6.1.1.4)
;

loop_
_geom_angle_atom_site_label_1
_geom_angle_atom_site_label_2
_geom_angle_atom_site_label_3
_geom_angle
_geom_angle_publ_flag
S(1) Hg(1) S(2) 87.94(4) yes
S(1) Hg(1) N(1) 82.07(16) yes
S(1) Hg(1) N(2) 135.60(17) yes
S(2) Hg(1) N(1) 116.75(8) yes
S(2) Hg(1) N(2) 81.39(10) yes
N(1) Hg(1) N(2) 140.7(2) yes
S(3) Hg(2) S(4) 88.66(5) yes
S(3) Hg(2) N(3) 81.79(12) yes
S(3) Hg(2) N(4) 138.63(16) yes
S(4) Hg(2) N(3) 110.62(14) yes
S(4) Hg(2) N(4) 81.84(15) yes
N(3) Hg(2) N(4) 139.15(19) yes
O(1) Cl(1) O(2) 107.8(4) yes
O(1) Cl(1) O(3) 110.6(3) yes
O(1) Cl(1) O(4) 108.9(4) yes
O(2) Cl(1) O(3) 109.4(3) yes
O(2) Cl(1) O(4) 110.6(5) yes
O(3) Cl(1) O(4) 109.6(3) yes
O(5) Cl(2) O(6) 109.8(4) yes
O(5) Cl(2) O(7) 108.4(3) yes
O(5) Cl(2) O(8) 109.5(2) yes
O(6) Cl(2) O(7) 109.9(3) yes
O(6) Cl(2) O(8) 108.7(3) yes
O(7) Cl(2) O(8) 110.6(4) yes
O(9) Cl(3) O(10) 109.7(3) yes
O(9) Cl(3) O(11) 109.0(4) yes
O(9) Cl(3) O(12) 110.9(4) yes
O(10) Cl(3) O(11) 109.0(3) yes
O(10) Cl(3) O(12) 110.5(3) yes
O(11) Cl(3) O(12) 107.6(4) yes
O(13) Cl(4) O(14) 109.2(2) yes
O(13) Cl(4) O(15) 109.5(3) yes
O(13) Cl(4) O(16) 109.0(2) yes
O(14) Cl(4) O(15) 109.7(2) yes
O(14) Cl(4) O(16) 109.5(3) yes
O(15) Cl(4) O(16) 109.9(3) yes
Hg(1) S(1) C(10) 97.2(2) yes
Hg(1) S(1) C(11) 92.5(2) yes
C(10) S(1) C(11) 101.7(2) yes
Hg(1) S(2) C(12) 92.56(15) yes
Hg(1) S(2) C(13) 89.73(14) yes
C(12) S(2) C(13) 104.0(3) yes
Hg(2) S(3) C(32) 96.26(19) yes
Hg(2) S(3) C(33) 92.73(17) yes
C(32) S(3) C(33) 100.3(3) yes
Hg(2) S(4) C(34) 93.2(2) yes
Hg(2) S(4) C(35) 88.8(2) yes
C(34) S(4) C(35) 103.5(3) yes
Hg(1) N(1) C(1) 118.7(4) yes
Hg(1) N(1) C(8) 120.7(4) yes
C(1) N(1) C(8) 120.2(5) yes
Hg(1) N(2) C(14) 118.9(4) yes
Hg(1) N(2) C(21) 120.7(4) yes
C(14) N(2) C(21) 120.5(5) yes
Hg(2) N(3) C(23) 119.4(5) yes
Hg(2) N(3) C(30) 120.2(2) yes
C(23) N(3) C(30) 120.4(5) yes
Hg(2) N(4) C(36) 116.6(3) yes
Hg(2) N(4) C(43) 121.6(4) yes
C(36) N(4) C(43) 121.4(4) yes
N(1) C(1) C(2) 121.7(6) yes
N(1) C(1) C(10) 122.2(5) yes
C(2) C(1) C(10) 116.1(6) yes
C(1) C(2) C(3) 120.0(7) yes
C(2) C(3) C(9) 120.0(6) yes
C(5) C(4) C(9) 120.6(6) yes
C(4) C(5) C(6) 120.4(7) yes
C(5) C(6) C(7) 120.3(6) yes
C(6) C(7) C(8) 120.6(6) yes
N(1) C(8) C(7) 120.6(5) yes
N(1) C(8) C(9) 120.8(6) yes
C(7) C(8) C(9) 118.6(6) yes
C(3) C(9) C(4) 123.2(6) yes
C(3) C(9) C(8) 117.3(6) yes
C(4) C(9) C(8) 119.5(6) yes
S(1) C(10) C(1) 119.2(5) yes
S(1) C(11) C(12) 110.0(3) yes
S(2) C(12) C(11) 110.6(5) yes
S(2) C(13) C(14) 117.5(4) yes
N(2) C(14) C(13) 121.1(6) yes
N(2) C(14) C(15) 120.7(5) yes
C(13) C(14) C(15) 118.1(5) yes
C(14) C(15) C(16) 120.1(5) yes
C(15) C(16) C(22) 120.6(7) yes
C(18) C(17) C(22) 120.1(6) yes
C(17) C(18) C(19) 120.6(5) yes
C(18) C(19) C(20) 120.0(5) yes
C(19) C(20) C(21) 120.3(6) yes
N(2) C(21) C(20) 119.8(5) yes
N(2) C(21) C(22) 120.5(5) yes
C(20) C(21) C(22) 119.8(5) yes
C(16) C(22) C(17) 123.2(6) yes
C(16) C(22) C(21) 117.5(5) yes
C(17) C(22) C(21) 119.2(5) yes
N(3) C(23) C(24) 121.9(6) yes
N(3) C(23) C(32) 122.0(5) yes
C(24) C(23) C(32) 116.1(4) yes
C(23) C(24) C(25) 119.5(4) yes
C(24) C(25) C(31) 120.3(6) yes
C(27) C(26) C(31) 120.0(7) yes
C(26) C(27) C(28) 120.4(7) yes
C(27) C(28) C(29) 120.8(4) yes
C(28) C(29) C(30) 120.2(6) yes
N(3) C(30) C(29) 120.4(6) yes
N(3) C(30) C(31) 120.2(4) yes
C(29) C(30) C(31) 119.4(6) yes
C(25) C(31) C(26) 123.1(6) yes
C(25) C(31) C(30) 117.6(6) yes
C(26) C(31) C(30) 119.2(4) yes
S(3) C(32) C(23) 119.3(3) yes
S(3) C(33) C(34) 112.6(3) yes
S(4) C(34) C(33) 112.2(5) yes
S(4) C(35) C(36) 114.8(5) yes
N(4) C(36) C(35) 121.9(4) yes
N(4) C(36) C(37) 120.3(5) yes
C(35) C(36) C(37) 117.8(6) yes
C(36) C(37) C(38) 120.5(7) yes
C(37) C(38) C(44) 120.0(4) yes
C(40) C(39) C(44) 120.7(4) yes
C(39) C(40) C(41) 120.0(5) yes
C(40) C(41) C(42) 120.9(7) yes
C(41) C(42) C(43) 120.4(4) yes
N(4) C(43) C(42) 120.9(4) yes
N(4) C(43) C(44) 119.6(6) yes
C(42) C(43) C(44) 119.5(5) yes
C(38) C(44) C(39) 123.3(4) yes
C(38) C(44) C(43) 118.1(5) yes
C(39) C(44) C(43) 118.6(6) yes
C(1) C(2) H(1) 120.0 no
C(3) C(2) H(1) 120.0 no
C(2) C(3) H(2) 120.0 no
C(9) C(3) H(2) 120.0 no
C(5) C(4) H(3) 119.7 no
C(9) C(4) H(3) 119.7 no
C(4) C(5) H(4) 119.8 no
C(6) C(5) H(4) 119.8 no
C(5) C(6) H(5) 119.9 no
C(7) C(6) H(5) 119.9 no
C(6) C(7) H(6) 119.7 no
C(8) C(7) H(6) 119.7 no
S(1) C(10) H(7) 107.5 no
S(1) C(10) H(8) 107.5 no
C(1) C(10) H(7) 107.5 no
C(1) C(10) H(8) 107.5 no
H(7) C(10) H(8) 107.0 no
S(1) C(11) H(9) 109.7 no
S(1) C(11) H(10) 109.7 no
C(12) C(11) H(9) 109.7 no
C(12) C(11) H(10) 109.7 no
H(9) C(11) H(10) 108.2 no
S(2) C(12) H(11) 109.5 no
S(2) C(12) H(12) 109.5 no
C(11) C(12) H(11) 109.5 no
C(11) C(12) H(12) 109.5 no
H(11) C(12) H(12) 108.1 no
S(2) C(13) H(13) 107.9 no
S(2) C(13) H(14) 107.9 no
C(14) C(13) H(13) 107.9 no
C(14) C(13) H(14) 107.9 no
H(13) C(13) H(14) 107.2 no
C(14) C(15) H(15) 120.0 no
C(16) C(15) H(15) 119.9 no
C(15) C(16) H(16) 119.7 no
C(22) C(16) H(16) 119.7 no
C(18) C(17) H(17) 120.0 no
C(22) C(17) H(17) 120.0 no
C(17) C(18) H(18) 119.7 no
C(19) C(18) H(18) 119.7 no
C(18) C(19) H(19) 120.0 no
C(20) C(19) H(19) 120.0 no
C(19) C(20) H(20) 119.9 no
C(21) C(20) H(20) 119.9 no
C(23) C(24) H(21) 120.2 no
C(25) C(24) H(21) 120.2 no
C(24) C(25) H(22) 119.8 no
C(31) C(25) H(22) 119.8 no
C(27) C(26) H(23) 120.0 no
C(31) C(26) H(23) 120.0 no
C(26) C(27) H(24) 119.8 no
C(28) C(27) H(24) 119.8 no
C(27) C(28) H(25) 119.6 no
C(29) C(28) H(25) 119.6 no
C(28) C(29) H(26) 119.9 no
C(30) C(29) H(26) 119.9 no
S(3) C(32) H(27) 107.5 no
S(3) C(32) H(28) 107.5 no
C(23) C(32) H(27) 107.5 no
C(23) C(32) H(28) 107.5 no
H(27) C(32) H(28) 107.0 no
S(3) C(33) H(29) 109.1 no
S(3) C(33) H(30) 109.1 no
C(34) C(33) H(29) 109.1 no
C(34) C(33) H(30) 109.1 no
H(29) C(33) H(30) 107.8 no
S(4) C(34) H(31) 109.2 no
S(4) C(34) H(32) 109.2 no
C(33) C(34) H(31) 109.2 no
C(33) C(34) H(32) 109.2 no
H(31) C(34) H(32) 107.9 no
S(4) C(35) H(33) 108.6 no
S(4) C(35) H(34) 108.6 no
C(36) C(35) H(33) 108.6 no
C(36) C(35) H(34) 108.6 no
H(33) C(35) H(34) 107.5 no
C(36) C(37) H(35) 119.7 no
C(38) C(37) H(35) 119.7 no
C(37) C(38) H(36) 120.0 no
C(44) C(38) H(36) 120.0 no
C(40) C(39) H(37) 119.7 no
C(44) C(39) H(37) 119.7 no
C(39) C(40) H(38) 120.0 no
C(41) C(40) H(38) 120.0 no
C(40) C(41) H(39) 119.6 no
C(42) C(41) H(39) 119.5 no
C(41) C(42) H(40) 119.8 no
C(43) C(42) H(40) 119.8 no

loop_
_geom_bond_atom_site_label_1
_geom_bond_atom_site_label_2
_geom_bond_distance
_geom_bond_publ_flag
Hg(1) S(1) 2.528(2) yes
Hg(1) S(2) 2.6626(11) yes
Hg(1) N(1) 2.235(5) yes
Hg(1) N(2) 2.159(5) yes
Hg(2) S(3) 2.5376(13) yes
Hg(2) S(4) 2.6301(18) yes
Hg(2) N(3) 2.232(5) yes
Hg(2) N(4) 2.168(3) yes
Cl(1) O(1) 1.425(6) yes
Cl(1) O(2) 1.420(7) yes
Cl(1) O(3) 1.431(3) yes
Cl(1) O(4) 1.403(9) yes
Cl(2) O(5) 1.436(5) yes
Cl(2) O(6) 1.431(6) yes
Cl(2) O(7) 1.428(6) yes
Cl(2) O(8) 1.422(5) yes
Cl(3) O(9) 1.412(4) yes
Cl(3) O(10) 1.436(4) yes
Cl(3) O(11) 1.433(9) yes
Cl(3) O(12) 1.419(6) yes
Cl(4) O(13) 1.441(3) yes
Cl(4) O(14) 1.447(5) yes
Cl(4) O(15) 1.439(5) yes
Cl(4) O(16) 1.432(6) yes
S(1) C(10) 1.800(7) yes
S(1) C(11) 1.828(4) yes
S(2) C(12) 1.816(8) yes
S(2) C(13) 1.818(6) yes
S(3) C(32) 1.804(7) yes
S(3) C(33) 1.837(7) yes
S(4) C(34) 1.830(5) yes
S(4) C(35) 1.826(6) yes
N(1) C(1) 1.325(9) yes
N(1) C(8) 1.378(9) yes
N(2) C(14) 1.337(7) yes
N(2) C(21) 1.384(7) yes
N(3) C(23) 1.306(5) yes
N(3) C(30) 1.388(9) yes
N(4) C(36) 1.327(9) yes
N(4) C(43) 1.379(7) yes
C(1) C(2) 1.407(9) yes
C(1) C(10) 1.519(11) yes
C(2) C(3) 1.361(11) yes
C(3) C(9) 1.421(10) yes
C(4) C(5) 1.357(11) yes
C(4) C(9) 1.409(11) yes
C(5) C(6) 1.417(10) yes
C(6) C(7) 1.371(11) yes
C(7) C(8) 1.409(10) yes
C(8) C(9) 1.426(9) yes
C(11) C(12) 1.547(9) yes
C(13) C(14) 1.512(8) yes
C(14) C(15) 1.405(10) yes
C(15) C(16) 1.355(8) yes
C(16) C(22) 1.412(8) yes
C(17) C(18) 1.368(9) yes
C(17) C(22) 1.412(8) yes
C(18) C(19) 1.413(10) yes
C(19) C(20) 1.376(8) yes
C(20) C(21) 1.399(8) yes
C(21) C(22) 1.413(10) yes
C(23) C(24) 1.419(9) yes
C(23) C(32) 1.514(10) yes
C(24) C(25) 1.350(11) yes
C(25) C(31) 1.417(6) yes
C(26) C(27) 1.369(6) yes
C(26) C(31) 1.418(10) yes
C(27) C(28) 1.413(11) yes
C(28) C(29) 1.366(10) yes
C(29) C(30) 1.408(6) yes
C(30) C(31) 1.419(9) yes
C(33) C(34) 1.509(9) yes
C(35) C(36) 1.508(8) yes
C(36) C(37) 1.410(6) yes
C(37) C(38) 1.357(9) yes
C(38) C(44) 1.405(11) yes
C(39) C(40) 1.365(11) yes
C(39) C(44) 1.418(8) yes
C(40) C(41) 1.406(6) yes
C(41) C(42) 1.367(8) yes
C(42) C(43) 1.398(10) yes
C(43) C(44) 1.425(6) yes
C(2) H(1) 0.950 no
C(3) H(2) 0.950 no
C(4) H(3) 0.950 no
C(5) H(4) 0.950 no
C(6) H(5) 0.950 no
C(7) H(6) 0.950 no
C(10) H(7) 0.990 no
C(10) H(8) 0.990 no
C(11) H(9) 0.990 no
C(11) H(10) 0.990 no
C(12) H(11) 0.990 no
C(12) H(12) 0.990 no
C(13) H(13) 0.990 no
C(13) H(14) 0.990 no
C(15) H(15) 0.950 no
C(16) H(16) 0.950 no
C(17) H(17) 0.950 no
C(18) H(18) 0.950 no
C(19) H(19) 0.950 no
C(20) H(20) 0.950 no
C(24) H(21) 0.950 no
C(25) H(22) 0.950 no
C(26) H(23) 0.950 no
C(27) H(24) 0.950 no
C(28) H(25) 0.950 no
C(29) H(26) 0.950 no
C(32) H(27) 0.990 no
C(32) H(28) 0.990 no
C(33) H(29) 0.990 no
C(33) H(30) 0.990 no
C(34) H(31) 0.990 no
C(34) H(32) 0.990 no
C(35) H(33) 0.990 no
C(35) H(34) 0.990 no
C(37) H(35) 0.950 no
C(38) H(36) 0.950 no
C(39) H(37) 0.950 no
C(40) H(38) 0.950 no
C(41) H(39) 0.950 no
C(42) H(40) 0.950 no

loop_
_geom_contact_atom_site_label_1
_geom_contact_atom_site_label_2
_geom_contact_distance
_geom_contact_site_symmetry_2
Hg(1) O(1) 2.861(4) .
Hg(1) O(7) 3.593(7) .
Hg(2) O(5) 2.936(6) .
S(1) O(1) 3.299(5) .
S(1) O(4) 3.313(8) 2_575
S(1) O(7) 3.451(7) .
S(1) O(8) 3.438(5) .
S(2) O(10) 3.169(6) 1_455
S(2) O(14) 3.230(3) 2_565
S(3) O(5) 3.286(6) .
S(3) O(6) 3.412(8) .
S(3) O(11) 3.128(7) .
S(4) O(3) 3.466(5) 1_545
S(4) O(13) 3.354(5) 2_666
S(4) O(15) 3.316(6) .
S(4) O(16) 3.209(5) 2_666
O(1) Hg(1) 2.861(4) .
O(1) S(1) 3.299(5) .
O(1) N(1) 3.360(6) .
O(1) C(10) 3.572(8) .
O(1) C(17) 3.319(9) 2_576
O(1) C(20) 3.153(10) .
O(2) N(1) 3.394(7) .
O(2) C(1) 2.983(6) .
O(2) C(2) 3.247(8) .
O(2) C(10) 3.203(6) .
O(2) C(27) 3.569(12) 2_576
O(2) C(33) 2.959(9) 1_565
O(2) C(34) 3.449(8) 1_565
O(3) S(4) 3.466(5) 1_565
O(3) O(13) 3.557(4) 2_676
O(3) C(16) 3.485(9) 2_576
O(3) C(26) 3.451(10) 2_576
O(3) C(27) 3.486(11) 2_576
O(3) C(37) 3.487(9) 2_676
O(4) S(1) 3.313(8) 2_575
O(4) O(8) 3.280(9) .
O(4) C(10) 3.264(11) 2_575
O(4) C(11) 3.202(11) 2_575
O(4) C(38) 3.499(10) 2_676
O(5) Hg(2) 2.936(6) .
O(5) S(3) 3.286(6) .
O(5) N(3) 3.133(8) .
O(5) C(18) 3.553(10) 2_576
O(5) C(23) 3.325(7) .
O(5) C(32) 3.272(7) .
O(5) C(39) 3.574(8) 2_676
O(5) C(42) 3.550(6) .
O(6) S(3) 3.412(8) .
O(6) C(2) 3.554(11) 2_575
O(6) C(32) 3.295(10) .
O(6) C(33) 3.316(7) 2_565
O(7) Hg(1) 3.593(7) .
O(7) S(1) 3.451(7) .
O(7) N(2) 3.488(9) .
O(7) C(12) 3.451(6) .
O(7) C(13) 3.180(8) .
O(7) C(14) 3.401(10) .
O(7) C(18) 3.486(7) 2_576
O(8) S(1) 3.438(5) .
O(8) O(4) 3.280(9) .
O(8) C(10) 3.267(10) 2_575
O(8) C(38) 3.318(5) 2_676
O(8) C(39) 3.586(8) 2_676
O(9) C(3) 3.583(10) 2_575
O(9) C(24) 3.284(7) 2_565
O(9) C(32) 3.319(8) 2_565
O(10) S(2) 3.169(6) 1_655
O(10) N(2) 3.202(6) 1_655
O(10) C(3) 3.499(8) 2_575
O(10) C(4) 3.598(8) 2_575
O(10) C(13) 3.337(10) 1_655
O(10) C(14) 3.071(8) 1_655
O(11) S(3) 3.128(7) .
O(11) C(34) 3.390(9) .
O(11) C(35) 3.529(10) .
O(11) C(40) 3.373(7) 2_676
O(12) O(14) 3.592(8) .
O(12) C(12) 3.249(6) 2_565
O(12) C(13) 3.312(10) 1_655
O(12) C(14) 3.288(7) 1_655
O(12) C(15) 3.117(7) 1_655
O(13) S(4) 3.354(5) 2_666
O(13) O(3) 3.557(4) 2_676
O(13) C(15) 3.186(9) 1_655
O(13) C(16) 3.275(8) 1_655
O(13) C(25) 3.515(10) 1_655
O(13) C(26) 3.444(8) 1_655
O(13) C(35) 3.395(10) .
O(14) S(2) 3.230(3) 2_565
O(14) O(12) 3.592(8) .
O(14) C(5) 3.397(9) 1_645
O(14) C(11) 3.216(5) 2_565
O(14) C(12) 3.067(6) 2_565
O(14) C(25) 3.365(7) 1_655
O(15) S(4) 3.316(6) .
O(15) C(11) 3.182(6) 2_565
O(15) C(12) 3.564(7) 2_565
O(15) C(34) 3.234(9) .
O(15) C(35) 3.308(8) .
O(15) C(36) 3.554(8) 2_666
O(15) C(37) 3.339(9) 2_666
O(16) S(4) 3.209(5) 2_666
O(16) N(4) 3.049(8) 2_666
O(16) C(29) 3.400(9) 2_666
O(16) C(35) 3.405(10) 2_666
O(16) C(36) 2.957(9) 2_666
O(16) C(37) 3.424(9) 2_666
O(16) C(43) 3.556(8) 2_666
N(1) O(1) 3.360(6) .
N(1) O(2) 3.394(7) .
N(1) C(5) 3.579(5) 2_475
N(2) O(7) 3.488(9) .
N(2) O(10) 3.202(6) 1_455
N(3) O(5) 3.133(8) .
N(4) O(16) 3.049(8) 2_666
N(4) C(40) 3.537(9) 2_676
C(1) O(2) 2.983(6) .
C(2) O(2) 3.247(8) .
C(2) O(6) 3.554(11) 2_575
C(3) O(9) 3.583(10) 2_575
C(3) O(10) 3.499(8) 2_575
C(4) O(10) 3.598(8) 2_575
C(5) O(14) 3.397(9) 1_465
C(5) N(1) 3.579(5) 2_475
C(7) C(9) 3.496(5) 2_475
C(9) C(7) 3.496(5) 2_475
C(10) O(1) 3.572(8) .
C(10) O(2) 3.203(6) .
C(10) O(4) 3.264(11) 2_575
C(10) O(8) 3.267(10) 2_575
C(11) O(4) 3.202(11) 2_575
C(11) O(14) 3.216(5) 2_565
C(11) O(15) 3.182(6) 2_565
C(12) O(7) 3.451(6) .
C(12) O(12) 3.249(6) 2_565
C(12) O(14) 3.067(6) 2_565
C(12) O(15) 3.564(7) 2_565
C(12) C(34) 3.596(11) 2_565
C(13) O(7) 3.180(8) .
C(13) O(10) 3.337(10) 1_455
C(13) O(12) 3.312(10) 1_455
C(14) O(7) 3.401(10) .
C(14) O(10) 3.071(8) 1_455
C(14) O(12) 3.288(7) 1_455
C(15) O(12) 3.117(7) 1_455
C(15) O(13) 3.186(9) 1_455
C(15) C(25) 3.553(11) .
C(16) O(3) 3.485(9) 2_576
C(16) O(13) 3.275(8) 1_455
C(17) O(1) 3.319(9) 2_576
C(17) C(20) 3.534(10) 2_576
C(18) O(5) 3.553(10) 2_576
C(18) O(7) 3.486(7) 2_576
C(18) C(21) 3.496(10) 2_576
C(19) C(22) 3.524(10) 2_576
C(20) O(1) 3.153(10) .
C(20) C(17) 3.534(10) 2_576
C(21) C(18) 3.496(10) 2_576
C(22) C(19) 3.524(10) 2_576
C(23) O(5) 3.325(7) .
C(24) O(9) 3.284(7) 2_565
C(25) O(13) 3.515(10) 1_455
C(25) O(14) 3.365(7) 1_455
C(25) C(15) 3.553(11) .
C(25) C(28) 3.464(10) 2_566
C(26) O(3) 3.451(10) 2_576
C(26) O(13) 3.444(8) 1_455
C(26) C(29) 3.596(9) 2_566
C(26) C(30) 3.517(9) 2_566
C(27) O(2) 3.569(12) 2_576
C(27) O(3) 3.486(11) 2_576
C(28) C(25) 3.464(10) 2_566
C(28) C(31) 3.579(9) 2_566
C(29) O(16) 3.400(9) 2_666
C(29) C(26) 3.596(9) 2_566
C(30) C(26) 3.517(9) 2_566
C(31) C(28) 3.579(9) 2_566
C(32) O(5) 3.272(7) .
C(32) O(6) 3.295(10) .
C(32) O(9) 3.319(8) 2_565
C(33) O(2) 2.959(9) 1_545
C(33) O(6) 3.316(7) 2_565
C(34) O(2) 3.449(8) 1_545
C(34) O(11) 3.390(9) .
C(34) O(15) 3.234(9) .
C(34) C(12) 3.596(11) 2_565
C(35) O(11) 3.529(10) .
C(35) O(13) 3.395(10) .
C(35) O(15) 3.308(8) .
C(35) O(16) 3.405(10) 2_666
C(36) O(15) 3.554(8) 2_666
C(36) O(16) 2.957(9) 2_666
C(37) O(3) 3.487(9) 2_676
C(37) O(15) 3.339(9) 2_666
C(37) O(16) 3.424(9) 2_666
C(38) O(4) 3.499(10) 2_676
C(38) O(8) 3.318(5) 2_676
C(39) O(5) 3.574(8) 2_676
C(39) O(8) 3.586(8) 2_676
C(39) C(42) 3.488(10) 2_676
C(40) O(11) 3.373(7) 2_676
C(40) N(4) 3.537(9) 2_676
C(40) C(43) 3.499(10) 2_676
C(41) C(44) 3.497(10) 2_676
C(42) O(5) 3.550(6) .
C(42) C(39) 3.488(10) 2_676
C(42) C(44) 3.531(9) 2_676
C(43) O(16) 3.556(8) 2_666
C(43) C(40) 3.499(10) 2_676
C(44) C(41) 3.497(10) 2_676
C(44) C(42) 3.531(9) 2_676
Cl(1) H(7) 3.153 .
Cl(1) H(10) 3.481 2_575
Cl(1) H(17) 3.113 2_576
Cl(1) H(24) 3.203 2_576
Cl(1) H(29) 3.423 1_565
Cl(1) H(32) 3.313 1_565
Cl(1) H(35) 3.359 2_676
Cl(2) H(1) 3.207 2_575
Cl(2) H(11) 3.339 .
Cl(2) H(18) 3.006 2_576
Cl(2) H(27) 2.981 .
Cl(2) H(36) 3.583 2_676
Cl(2) H(37) 3.255 2_676
Cl(3) H(2) 2.972 2_575
Cl(3) H(3) 3.565 2_575
Cl(3) H(12) 3.456 2_565
Cl(3) H(13) 3.474 1_655
Cl(3) H(31) 3.056 .
Cl(3) H(34) 3.290 .
Cl(3) H(38) 3.204 2_676
Cl(4) H(4) 3.299 1_645
Cl(4) H(9) 3.341 2_565
Cl(4) H(10) 3.518 2_565
Cl(4) H(12) 3.326 2_565
Cl(4) H(15) 3.282 1_655
Cl(4) H(22) 2.870 1_655
Cl(4) H(23) 3.495 1_655
Cl(4) H(33) 3.272 .
S(1) H(7) 3.161 2_575
S(2) H(3) 3.217 2_475
S(4) H(23) 3.456 2_566
O(1) H(7) 3.412 .
O(1) H(17) 2.532 2_576
O(1) H(20) 2.504 .
O(1) H(24) 3.495 2_576
O(2) H(1) 3.490 .
O(2) H(7) 2.650 .
O(2) H(24) 2.666 2_576
O(2) H(29) 2.394 1_565
O(2) H(30) 2.791 1_565
O(2) H(32) 3.063 1_565
O(3) H(16) 2.595 2_576
O(3) H(17) 2.946 2_576
O(3) H(23) 2.931 2_576
O(3) H(24) 2.983 2_576
O(3) H(29) 3.417 1_565
O(3) H(32) 3.208 1_565
O(3) H(35) 2.573 2_676
O(4) H(7) 2.939 .
O(4) H(7) 3.390 2_575
O(4) H(8) 2.645 2_575
O(4) H(10) 2.472 2_575
O(4) H(17) 3.460 2_576
O(4) H(32) 3.176 1_565
O(4) H(35) 3.114 2_676
O(4) H(36) 2.857 2_676
O(5) H(18) 2.802 2_576
O(5) H(27) 2.972 .
O(5) H(37) 2.854 2_676
O(5) H(40) 2.693 .
O(6) H(1) 2.704 2_575
O(6) H(7) 3.600 2_575
O(6) H(11) 3.078 .
O(6) H(27) 2.510 .
O(6) H(30) 2.368 2_565
O(7) H(11) 2.583 .
O(7) H(14) 2.409 .
O(7) H(18) 2.547 2_576
O(7) H(27) 3.061 .
O(8) H(1) 2.777 2_575
O(8) H(7) 2.922 2_575
O(8) H(8) 2.710 2_575
O(8) H(17) 3.547 2_576
O(8) H(18) 3.264 2_576
O(8) H(36) 2.427 2_676
O(8) H(37) 2.788 2_676
O(9) H(2) 2.688 2_575
O(9) H(3) 3.030 2_575
O(9) H(11) 3.579 2_565
O(9) H(12) 3.569 2_565
O(9) H(13) 3.502 2_565
O(9) H(14) 3.238 2_565
O(9) H(21) 2.427 2_565
O(9) H(27) 2.896 2_565
O(9) H(28) 2.899 2_565
O(9) H(31) 3.539 .
O(10) H(2) 2.815 2_575
O(10) H(3) 2.936 2_575
O(10) H(6) 2.992 1_655
O(10) H(13) 3.368 1_655
O(10) H(38) 2.850 2_676
O(11) H(2) 2.995 2_575
O(11) H(31) 2.528 .
O(11) H(34) 2.699 .
O(11) H(38) 2.458 2_676
O(12) H(11) 3.461 2_565
O(12) H(12) 2.412 2_565
O(12) H(13) 2.699 1_655
O(12) H(15) 2.883 1_655
O(12) H(31) 2.688 .
O(12) H(34) 2.771 .
O(13) H(15) 2.520 1_655
O(13) H(16) 2.707 1_655
O(13) H(22) 2.697 1_655
O(13) H(23) 2.597 1_655
O(13) H(33) 2.609 .
O(13) H(34) 3.298 .
O(14) H(3) 3.318 1_645
O(14) H(4) 2.625 1_645
O(14) H(9) 2.730 2_565
O(14) H(10) 3.368 2_565
O(14) H(12) 2.615 2_565
O(14) H(15) 2.924 1_655
O(14) H(22) 2.453 1_655
O(15) H(9) 3.079 2_565
O(15) H(10) 2.608 2_565
O(15) H(12) 2.978 2_565
O(15) H(31) 3.334 .
O(15) H(32) 2.679 .
O(15) H(33) 2.812 .
O(15) H(33) 3.106 2_666
O(15) H(34) 3.334 .
O(15) H(35) 3.135 2_666
O(16) H(4) 2.969 1_645
O(16) H(22) 3.092 1_655
O(16) H(23) 3.355 1_655
O(16) H(26) 2.630 2_666
O(16) H(33) 3.554 2_666
N(2) H(18) 3.508 2_576
N(4) H(38) 3.453 2_676
C(2) H(5) 3.557 2_475
C(2) H(37) 3.151 1_454
C(3) H(5) 3.577 2_475
C(3) H(28) 3.292 1_565
C(4) H(6) 3.564 2_475
C(4) H(21) 3.296 1_565
C(4) H(25) 2.974 2_576
C(5) H(9) 3.236 2_475
C(5) H(25) 2.784 2_576
C(6) H(25) 2.891 2_576
C(7) H(25) 3.137 2_576
C(8) H(25) 3.283 2_576
C(9) H(25) 3.216 2_576
C(11) H(4) 3.420 2_475
C(11) H(32) 2.935 2_565
C(12) H(31) 3.246 2_565
C(12) H(32) 3.036 2_565
C(15) H(22) 3.241 .
C(16) H(19) 3.544 2_576
C(16) H(35) 3.419 1_455
C(17) H(35) 3.585 1_455
C(17) H(36) 3.517 1_455
C(17) H(39) 2.875 2_576
C(18) H(39) 2.945 2_576
C(18) H(40) 3.281 2_576
C(19) H(39) 3.058 2_576
C(19) H(40) 3.405 2_576
C(20) H(17) 3.550 2_576
C(20) H(39) 3.108 2_576
C(21) H(18) 3.507 2_576
C(21) H(39) 3.072 2_576
C(22) H(39) 2.938 2_576
C(24) H(3) 3.440 1_545
C(24) H(14) 3.439 .
C(25) H(15) 2.984 .
C(25) H(25) 3.438 2_566
C(26) H(16) 3.503 .
C(26) H(19) 3.056 2_576
C(27) H(19) 2.987 2_576
C(27) H(20) 3.569 2_576
C(28) H(19) 2.948 2_576
C(28) H(20) 3.565 2_576
C(29) H(19) 2.942 2_576
C(30) H(19) 2.970 2_576
C(31) H(19) 3.048 2_576
C(34) H(10) 3.108 2_565
C(34) H(11) 3.522 2_565
C(34) H(12) 3.034 2_565
C(37) H(16) 3.462 1_655
C(37) H(17) 3.373 1_655
C(38) H(8) 3.491 1_656
C(38) H(17) 3.338 1_655
C(38) H(39) 3.511 2_676
C(39) H(1) 3.330 1_656
C(39) H(5) 2.885 2_576
C(39) H(40) 3.500 2_676
C(40) H(5) 2.813 2_576
C(41) H(5) 3.098 2_576
C(42) H(5) 3.426 2_576
C(43) H(5) 3.482 2_576
C(44) H(5) 3.229 2_576
H(1) Cl(2) 3.207 2_575
H(1) O(2) 3.490 .
H(1) O(6) 2.704 2_575
H(1) O(8) 2.777 2_575
H(1) C(39) 3.330 1_454
H(1) H(30) 3.444 1_565
H(1) H(37) 2.550 1_454
H(2) Cl(3) 2.972 2_575
H(2) O(9) 2.688 2_575
H(2) O(10) 2.815 2_575
H(2) O(11) 2.995 2_575
H(2) H(21) 3.340 1_565
H(2) H(28) 2.806 1_565
H(2) H(38) 3.468 1_454
H(3) Cl(3) 3.565 2_575
H(3) S(2) 3.217 2_475
H(3) O(9) 3.030 2_575
H(3) O(10) 2.936 2_575
H(3) O(14) 3.318 1_465
H(3) C(24) 3.440 1_565
H(3) H(21) 2.700 1_565
H(3) H(25) 3.486 2_576
H(4) Cl(4) 3.299 1_465
H(4) O(14) 2.625 1_465
H(4) O(16) 2.969 1_465
H(4) C(11) 3.420 2_475
H(4) H(9) 2.441 2_475
H(4) H(25) 3.182 2_576
H(5) C(2) 3.557 2_475
H(5) C(3) 3.577 2_475
H(5) C(39) 2.885 2_576
H(5) C(40) 2.813 2_576
H(5) C(41) 3.098 2_576
H(5) C(42) 3.426 2_576
H(5) C(43) 3.482 2_576
H(5) C(44) 3.229 2_576
H(5) H(25) 3.360 2_576
H(5) H(37) 3.281 2_576
H(5) H(38) 3.166 2_576
H(5) H(39) 3.581 2_576
H(6) O(10) 2.992 1_455
H(6) C(4) 3.564 2_475
H(6) H(38) 3.581 2_576
H(7) Cl(1) 3.153 .
H(7) S(1) 3.161 2_575
H(7) O(1) 3.412 .
H(7) O(2) 2.650 .
H(7) O(4) 2.939 .
H(7) O(4) 3.390 2_575
H(7) O(6) 3.600 2_575
H(7) O(8) 2.922 2_575
H(7) H(7) 3.347 2_575
H(8) O(4) 2.645 2_575
H(8) O(8) 2.710 2_575
H(8) C(38) 3.491 1_454
H(8) H(36) 2.892 1_454
H(8) H(37) 3.488 1_454
H(9) Cl(4) 3.341 2_565
H(9) O(14) 2.730 2_565
H(9) O(15) 3.079 2_565
H(9) C(5) 3.236 2_475
H(9) H(4) 2.441 2_475
H(10) Cl(1) 3.481 2_575
H(10) Cl(4) 3.518 2_565
H(10) O(4) 2.472 2_575
H(10) O(14) 3.368 2_565
H(10) O(15) 2.608 2_565
H(10) C(34) 3.108 2_565
H(10) H(31) 3.346 2_565
H(10) H(32) 2.156 2_565
H(11) Cl(2) 3.339 .
H(11) O(6) 3.078 .
H(11) O(7) 2.583 .
H(11) O(9) 3.579 2_565
H(11) O(12) 3.461 2_565
H(11) C(34) 3.522 2_565
H(11) H(30) 3.354 2_565
H(11) H(31) 3.180 2_565
H(11) H(32) 3.089 2_565
H(12) Cl(3) 3.456 2_565
H(12) Cl(4) 3.326 2_565
H(12) O(9) 3.569 2_565
H(12) O(12) 2.412 2_565
H(12) O(14) 2.615 2_565
H(12) O(15) 2.978 2_565
H(12) C(34) 3.034 2_565
H(12) H(31) 2.540 2_565
H(12) H(32) 2.621 2_565
H(13) Cl(3) 3.474 1_455
H(13) O(9) 3.502 2_565
H(13) O(10) 3.368 1_455
H(13) O(12) 2.699 1_455
H(13) H(13) 3.346 2_465
H(13) H(21) 3.474 .
H(14) O(7) 2.409 .
H(14) O(9) 3.238 2_565
H(14) C(24) 3.439 .
H(14) H(21) 3.184 .
H(14) H(27) 3.517 .
H(15) Cl(4) 3.282 1_455
H(15) O(12) 2.883 1_455
H(15) O(13) 2.520 1_455
H(15) O(14) 2.924 1_455
H(15) C(25) 2.984 .
H(15) H(22) 2.491 .
H(15) H(23) 3.554 .
H(16) O(3) 2.595 2_576
H(16) O(13) 2.707 1_455
H(16) C(26) 3.503 .
H(16) C(37) 3.462 1_455
H(16) H(23) 3.058 .
H(16) H(33) 3.422 1_455
H(16) H(35) 2.775 1_455
H(17) Cl(1) 3.113 2_576
H(17) O(1) 2.532 2_576
H(17) O(3) 2.946 2_576
H(17) O(4) 3.460 2_576
H(17) O(8) 3.547 2_576
H(17) C(20) 3.550 2_576
H(17) C(37) 3.373 1_455
H(17) C(38) 3.338 1_455
H(17) H(20) 3.570 2_576
H(17) H(35) 2.978 1_455
H(17) H(36) 2.896 1_455
H(17) H(39) 3.358 2_576
H(18) Cl(2) 3.006 2_576
H(18) O(5) 2.802 2_576
H(18) O(7) 2.547 2_576
H(18) O(8) 3.264 2_576
H(18) N(2) 3.508 2_576
H(18) C(21) 3.507 2_576
H(18) H(39) 3.475 2_576
H(18) H(40) 3.223 2_576
H(19) C(16) 3.544 2_576
H(19) C(26) 3.056 2_576
H(19) C(27) 2.987 2_576
H(19) C(28) 2.948 2_576
H(19) C(29) 2.942 2_576
H(19) C(30) 2.970 2_576
H(19) C(31) 3.048 2_576
H(19) H(24) 3.514 2_576
H(19) H(25) 3.483 2_576
H(19) H(26) 3.474 2_576
H(19) H(40) 3.421 2_576
H(20) O(1) 2.504 .
H(20) C(27) 3.569 2_576
H(20) C(28) 3.565 2_576
H(20) H(17) 3.570 2_576
H(20) H(24) 3.522 2_576
H(20) H(25) 3.545 2_576
H(21) O(9) 2.427 2_565
H(21) C(4) 3.296 1_545
H(21) H(2) 3.340 1_545
H(21) H(3) 2.700 1_545
H(21) H(13) 3.474 .
H(21) H(14) 3.184 .
H(22) Cl(4) 2.870 1_455
H(22) O(13) 2.697 1_455
H(22) O(14) 2.453 1_455
H(22) O(16) 3.092 1_455
H(22) C(15) 3.241 .
H(22) H(15) 2.491 .
H(22) H(25) 3.464 2_566
H(23) Cl(4) 3.495 1_455
H(23) S(4) 3.456 2_566
H(23) O(3) 2.931 2_576
H(23) O(13) 2.597 1_455
H(23) O(16) 3.355 1_455
H(23) H(15) 3.554 .
H(23) H(16) 3.058 .
H(23) H(26) 3.574 2_566
H(24) Cl(1) 3.203 2_576
H(24) O(1) 3.495 2_576
H(24) O(2) 2.666 2_576
H(24) O(3) 2.983 2_576
H(24) H(19) 3.514 2_576
H(24) H(20) 3.522 2_576
H(24) H(29) 2.812 2_566
H(25) C(4) 2.974 2_576
H(25) C(5) 2.784 2_576
H(25) C(6) 2.891 2_576
H(25) C(7) 3.137 2_576
H(25) C(8) 3.283 2_576
H(25) C(9) 3.216 2_576
H(25) C(25) 3.438 2_566
H(25) H(3) 3.486 2_576
H(25) H(4) 3.182 2_576
H(25) H(5) 3.360 2_576
H(25) H(19) 3.483 2_576
H(25) H(20) 3.545 2_576
H(25) H(22) 3.464 2_566
H(26) O(16) 2.630 2_666
H(26) H(19) 3.474 2_576
H(26) H(23) 3.574 2_566
H(27) Cl(2) 2.981 .
H(27) O(5) 2.972 .
H(27) O(6) 2.510 .
H(27) O(7) 3.061 .
H(27) O(9) 2.896 2_565
H(27) H(14) 3.517 .
H(28) O(9) 2.899 2_565
H(28) C(3) 3.292 1_545
H(28) H(2) 2.806 1_545
H(29) Cl(1) 3.423 1_545
H(29) O(2) 2.394 1_545
H(29) O(3) 3.417 1_545
H(29) H(24) 2.812 2_566
H(30) O(2) 2.791 1_545
H(30) O(6) 2.368 2_565
H(30) H(1) 3.444 1_545
H(30) H(11) 3.354 2_565
H(31) Cl(3) 3.056 .
H(31) O(9) 3.539 .
H(31) O(11) 2.528 .
H(31) O(12) 2.688 .
H(31) O(15) 3.334 .
H(31) C(12) 3.246 2_565
H(31) H(10) 3.346 2_565
H(31) H(11) 3.180 2_565
H(31) H(12) 2.540 2_565
H(32) Cl(1) 3.313 1_545
H(32) O(2) 3.063 1_545
H(32) O(3) 3.208 1_545
H(32) O(4) 3.176 1_545
H(32) O(15) 2.679 .
H(32) C(11) 2.935 2_565
H(32) C(12) 3.036 2_565
H(32) H(10) 2.156 2_565
H(32) H(11) 3.089 2_565
H(32) H(12) 2.621 2_565
H(33) Cl(4) 3.272 .
H(33) O(13) 2.609 .
H(33) O(15) 2.812 .
H(33) O(15) 3.106 2_666
H(33) O(16) 3.554 2_666
H(33) H(16) 3.422 1_655
H(33) H(33) 3.447 2_666
H(34) Cl(3) 3.290 .
H(34) O(11) 2.699 .
H(34) O(12) 2.771 .
H(34) O(13) 3.298 .
H(34) O(15) 3.334 .
H(35) Cl(1) 3.359 2_676
H(35) O(3) 2.573 2_676
H(35) O(4) 3.114 2_676
H(35) O(15) 3.135 2_666
H(35) C(16) 3.419 1_655
H(35) C(17) 3.585 1_655
H(35) H(16) 2.775 1_655
H(35) H(17) 2.978 1_655
H(36) Cl(2) 3.583 2_676
H(36) O(4) 2.857 2_676
H(36) O(8) 2.427 2_676
H(36) C(17) 3.517 1_655
H(36) H(8) 2.892 1_656
H(36) H(17) 2.896 1_655
H(37) Cl(2) 3.255 2_676
H(37) O(5) 2.854 2_676
H(37) O(8) 2.788 2_676
H(37) C(2) 3.151 1_656
H(37) H(1) 2.550 1_656
H(37) H(5) 3.281 2_576
H(37) H(8) 3.488 1_656
H(37) H(40) 3.468 2_676
H(38) Cl(3) 3.204 2_676
H(38) O(10) 2.850 2_676
H(38) O(11) 2.458 2_676
H(38) N(4) 3.453 2_676
H(38) H(2) 3.468 1_656
H(38) H(5) 3.166 2_576
H(38) H(6) 3.581 2_576
H(39) C(17) 2.875 2_576
H(39) C(18) 2.945 2_576
H(39) C(19) 3.058 2_576
H(39) C(20) 3.108 2_576
H(39) C(21) 3.072 2_576
H(39) C(22) 2.938 2_576
H(39) C(38) 3.511 2_676
H(39) H(5) 3.581 2_576
H(39) H(17) 3.358 2_576
H(39) H(18) 3.475 2_576
H(40) O(5) 2.693 .
H(40) C(18) 3.281 2_576
H(40) C(19) 3.405 2_576
H(40) C(39) 3.500 2_676
H(40) H(18) 3.223 2_576
H(40) H(19) 3.421 2_576
H(40) H(37) 3.468 2_676

loop_
_geom_torsion_atom_site_label_1
_geom_torsion_atom_site_label_2
_geom_torsion_atom_site_label_3
_geom_torsion_atom_site_label_4
_geom_torsion
S(1) Hg(1) S(2) C(12) 9.5(2)
S(1) Hg(1) S(2) C(13) 113.5(2)
S(2) Hg(1) S(1) C(10) 123.34(14)
S(2) Hg(1) S(1) C(11) 21.2(2)
S(1) Hg(1) N(1) C(1) -7.5(2)
S(1) Hg(1) N(1) C(8) 179.8(2)
N(1) Hg(1) S(1) C(10) 5.97(16)
N(1) Hg(1) S(1) C(11) -96.2(2)
S(1) Hg(1) N(2) C(14) -63.2(5)
S(1) Hg(1) N(2) C(21) 117.4(4)
N(2) Hg(1) S(1) C(10) -161.19(18)
N(2) Hg(1) S(1) C(11) 96.7(2)
S(2) Hg(1) N(1) C(1) -91.1(2)
S(2) Hg(1) N(1) C(8) 96.1(2)
N(1) Hg(1) S(2) C(12) 89.6(2)
N(1) Hg(1) S(2) C(13) -166.4(3)
S(2) Hg(1) N(2) C(14) 14.9(4)
S(2) Hg(1) N(2) C(21) -164.5(5)
N(2) Hg(1) S(2) C(12) -127.3(2)
N(2) Hg(1) S(2) C(13) -23.2(3)
N(1) Hg(1) N(2) C(14) 137.2(4)
N(1) Hg(1) N(2) C(21) -42.2(5)
N(2) Hg(1) N(1) C(1) 158.3(2)
N(2) Hg(1) N(1) C(8) -14.5(3)
S(3) Hg(2) S(4) C(34) 9.5(2)
S(3) Hg(2) S(4) C(35) 113.0(2)
S(4) Hg(2) S(3) C(32) 119.4(2)
S(4) Hg(2) S(3) C(33) 18.7(2)
S(3) Hg(2) N(3) C(23) -5.6(4)
S(3) Hg(2) N(3) C(30) 175.4(4)
N(3) Hg(2) S(3) C(32) 8.3(2)
N(3) Hg(2) S(3) C(33) -92.4(2)
S(3) Hg(2) N(4) C(36) -63.4(5)
S(3) Hg(2) N(4) C(43) 124.2(4)
N(4) Hg(2) S(3) C(32) -164.6(3)
N(4) Hg(2) S(3) C(33) 94.7(3)
S(4) Hg(2) N(3) C(23) -91.0(4)
S(4) Hg(2) N(3) C(30) 90.0(4)
N(3) Hg(2) S(4) C(34) 90.2(2)
N(3) Hg(2) S(4) C(35) -166.3(2)
S(4) Hg(2) N(4) C(36) 15.1(4)
S(4) Hg(2) N(4) C(43) -157.3(5)
N(4) Hg(2) S(4) C(34) -130.1(2)
N(4) Hg(2) S(4) C(35) -26.6(2)
N(3) Hg(2) N(4) C(36) 127.3(5)
N(3) Hg(2) N(4) C(43) -45.0(6)
N(4) Hg(2) N(3) C(23) 167.3(4)
N(4) Hg(2) N(3) C(30) -11.7(6)
Hg(1) S(1) C(10) C(1) -5.6(3)
Hg(1) S(1) C(11) C(12) -59.1(5)
C(10) S(1) C(11) C(12) -157.0(5)
C(11) S(1) C(10) C(1) 88.5(4)
Hg(1) S(2) C(12) C(11) -47.8(2)
Hg(1) S(2) C(13) C(14) 34.0(4)
C(12) S(2) C(13) C(14) 126.6(5)
C(13) S(2) C(12) C(11) -138.1(3)
Hg(2) S(3) C(32) C(23) -12.1(5)
Hg(2) S(3) C(33) C(34) -55.5(5)
C(32) S(3) C(33) C(34) -152.4(5)
C(33) S(3) C(32) C(23) 81.8(5)
Hg(2) S(4) C(34) C(33) -46.1(4)
Hg(2) S(4) C(35) C(36) 39.7(4)
C(34) S(4) C(35) C(36) 132.8(5)
C(35) S(4) C(34) C(33) -135.7(4)
Hg(1) N(1) C(1) C(2) -171.9(3)
Hg(1) N(1) C(1) C(10) 6.2(4)
Hg(1) N(1) C(8) C(7) -9.3(4)
Hg(1) N(1) C(8) C(9) 170.8(2)
C(1) N(1) C(8) C(7) 178.0(3)
C(1) N(1) C(8) C(9) -1.9(5)
C(8) N(1) C(1) C(2) 1.0(5)
C(8) N(1) C(1) C(10) 179.0(3)
Hg(1) N(2) C(14) C(13) 3.6(8)
Hg(1) N(2) C(14) C(15) -178.9(5)
Hg(1) N(2) C(21) C(20) 0.2(6)
Hg(1) N(2) C(21) C(22) -179.7(5)
C(14) N(2) C(21) C(20) -179.2(6)
C(14) N(2) C(21) C(22) 0.9(9)
C(21) N(2) C(14) C(13) -177.0(6)
C(21) N(2) C(14) C(15) 0.5(10)
Hg(2) N(3) C(23) C(24) -178.1(4)
Hg(2) N(3) C(23) C(32) -0.9(8)
Hg(2) N(3) C(30) C(29) -3.4(8)
Hg(2) N(3) C(30) C(31) 176.0(4)
C(23) N(3) C(30) C(29) 177.6(6)
C(23) N(3) C(30) C(31) -3.0(9)
C(30) N(3) C(23) C(24) 0.9(9)
C(30) N(3) C(23) C(32) 178.1(5)
Hg(2) N(4) C(36) C(35) 8.1(8)
Hg(2) N(4) C(36) C(37) -173.5(5)
Hg(2) N(4) C(43) C(42) -7.1(8)
Hg(2) N(4) C(43) C(44) 173.9(4)
C(36) N(4) C(43) C(42) -179.1(6)
C(36) N(4) C(43) C(44) 1.9(10)
C(43) N(4) C(36) C(35) -179.5(6)
C(43) N(4) C(36) C(37) -1.1(10)
N(1) C(1) C(2) C(3) 0.3(6)
N(1) C(1) C(10) S(1) 0.6(5)
C(2) C(1) C(10) S(1) 178.8(3)
C(10) C(1) C(2) C(3) -177.9(3)
C(1) C(2) C(3) C(9) -0.6(6)
C(2) C(3) C(9) C(4) 179.5(4)
C(2) C(3) C(9) C(8) -0.3(5)
C(5) C(4) C(9) C(3) -179.5(4)
C(5) C(4) C(9) C(8) 0.3(6)
C(9) C(4) C(5) C(6) -2.3(6)
C(4) C(5) C(6) C(7) 2.1(6)
C(5) C(6) C(7) C(8) 0.1(4)
C(6) C(7) C(8) N(1) 178.1(3)
C(6) C(7) C(8) C(9) -2.0(5)
N(1) C(8) C(9) C(3) 1.6(5)
N(1) C(8) C(9) C(4) -178.2(3)
C(7) C(8) C(9) C(3) -178.3(3)
C(7) C(8) C(9) C(4) 1.8(5)
S(1) C(11) C(12) S(2) 82.6(4)
S(2) C(13) C(14) N(2) -31.9(8)
S(2) C(13) C(14) C(15) 150.6(5)
N(2) C(14) C(15) C(16) -1.9(11)
C(13) C(14) C(15) C(16) 175.7(6)
C(14) C(15) C(16) C(22) 1.7(11)
C(15) C(16) C(22) C(17) -179.2(7)
C(15) C(16) C(22) C(21) -0.3(9)
C(18) C(17) C(22) C(16) 178.9(7)
C(18) C(17) C(22) C(21) -0.0(10)
C(22) C(17) C(18) C(19) 1.4(11)
C(17) C(18) C(19) C(20) -0.8(11)
C(18) C(19) C(20) C(21) -1.2(11)
C(19) C(20) C(21) N(2) -177.4(6)
C(19) C(20) C(21) C(22) 2.5(10)
N(2) C(21) C(22) C(16) -1.0(10)
N(2) C(21) C(22) C(17) 178.0(6)
C(20) C(21) C(22) C(16) 179.1(6)
C(20) C(21) C(22) C(17) -1.9(10)
N(3) C(23) C(24) C(25) 0.8(10)
N(3) C(23) C(32) S(3) 10.5(8)
C(24) C(23) C(32) S(3) -172.1(5)
C(32) C(23) C(24) C(25) -176.5(6)
C(23) C(24) C(25) C(31) -0.4(8)
C(24) C(25) C(31) C(26) 178.9(6)
C(24) C(25) C(31) C(30) -1.6(10)
C(27) C(26) C(31) C(25) 179.3(6)
C(27) C(26) C(31) C(30) -0.2(8)
C(31) C(26) C(27) C(28) -2.0(10)
C(26) C(27) C(28) C(29) 2.2(11)
C(27) C(28) C(29) C(30) -0.1(9)
C(28) C(29) C(30) N(3) 177.3(6)
C(28) C(29) C(30) C(31) -2.1(9)
N(3) C(30) C(31) C(25) 3.3(9)
N(3) C(30) C(31) C(26) -177.2(6)
C(29) C(30) C(31) C(25) -177.3(6)
C(29) C(30) C(31) C(26) 2.3(9)
S(3) C(33) C(34) S(4) 78.4(5)
S(4) C(35) C(36) N(4) -39.6(8)
S(4) C(35) C(36) C(37) 142.0(6)
N(4) C(36) C(37) C(38) -0.7(11)
C(35) C(36) C(37) C(38) 177.7(7)
C(36) C(37) C(38) C(44) 1.7(11)
C(37) C(38) C(44) C(39) 178.8(7)
C(37) C(38) C(44) C(43) -0.9(10)
C(40) C(39) C(44) C(38) -179.2(7)
C(40) C(39) C(44) C(43) 0.5(10)
C(44) C(39) C(40) C(41) -0.6(11)
C(39) C(40) C(41) C(42) -0.2(8)
C(40) C(41) C(42) C(43) 1.1(11)
C(41) C(42) C(43) N(4) 179.8(5)
C(41) C(42) C(43) C(44) -1.1(10)
N(4) C(43) C(44) C(38) -0.8(10)
N(4) C(43) C(44) C(39) 179.4(6)
C(42) C(43) C(44) C(38) -179.9(5)
C(42) C(43) C(44) C(39) 0.3(8)
